data_7211549
loop_
_publ_author_name
'Schultheiss, Nate'
'Lorimer, Keith'
'Wolfe, Skylar'
'Desper, John'

_publ_section_title
;
 Attempted construction of minoxidil: carboxylic acid cocrystals; 7 salts
 and 1 cocrystal resulted
;
_journal_issue 3
_journal_name_full CrystEngComm
_journal_page_first 742
_journal_paper_doi 10.1039/b910136e
_journal_volume 12
_journal_year 2010
_chemical_formula_moiety
;
(C9 H15 N5 O)2 (C11 H8 O3) (H2 O)0.5
;
_chemical_formula_sum 'C29 H39 N10 O5.5'
_chemical_formula_weight 615.70
_chemical_name_systematic
;
3262-11-02 minoxidil : 1-hydroxy-2-naphthoic acid
;
_space_group_IT_number 2
_symmetry_cell_setting triclinic
_symmetry_space_group_name_Hall '-P 1'
_symmetry_space_group_name_H-M 'P -1'
_atom_sites_solution_hydrogens geom
_atom_sites_solution_primary direct
_atom_sites_solution_secondary difmap
_audit_creation_method SHELXL-97
_cell_angle_alpha 107.291(3)
_cell_angle_beta 96.977(3)
_cell_angle_gamma 107.027(3)
_cell_formula_units_Z 2
_cell_length_a 9.6564(5)
_cell_length_b 12.4660(7)
_cell_length_c 13.9860(8)
_cell_measurement_reflns_used 8137
_cell_measurement_temperature 120(2)
_cell_measurement_theta_max 31.35
_cell_measurement_theta_min 2.77
_cell_volume 1496.42(15)
_computing_cell_refinement 'Bruker SMART'
_computing_data_collection 'Bruker SMART'
_computing_data_reduction 'Bruker SAINT'
_computing_molecular_graphics 'Bruker SHELXTL'
_computing_publication_material 'Bruker SHELXTL'
_computing_structure_refinement 'SHELXL-97 (Sheldrick, 1997)'
_computing_structure_solution 'SHELXS-97 (Sheldrick, 1990)'
_diffrn_ambient_temperature 120(2)
_diffrn_measured_fraction_theta_full 0.998
_diffrn_measured_fraction_theta_max 0.983
_diffrn_measurement_device_type 'CCD area detector'
_diffrn_measurement_method 'phi and omega scans'
_diffrn_radiation_monochromator graphite
_diffrn_radiation_source 'fine-focus sealed tube'
_diffrn_radiation_type MoK\a
_diffrn_radiation_wavelength 0.71073
_diffrn_reflns_av_R_equivalents 0.0278
_diffrn_reflns_av_sigmaI/netI 0.0321
_diffrn_reflns_limit_h_max 14
_diffrn_reflns_limit_h_min -14
_diffrn_reflns_limit_k_max 18
_diffrn_reflns_limit_k_min -17
_diffrn_reflns_limit_l_max 20
_diffrn_reflns_limit_l_min -20
_diffrn_reflns_number 30989
_diffrn_reflns_theta_full 25.00
_diffrn_reflns_theta_max 31.45
_diffrn_reflns_theta_min 2.44
_exptl_absorpt_coefficient_mu 0.098
_exptl_absorpt_correction_type none
_exptl_crystal_colour pink
_exptl_crystal_density_diffrn 1.366
_exptl_crystal_density_method 'not measured'
_exptl_crystal_description prism
_exptl_crystal_F_000 654
_exptl_crystal_size_max 0.25
_exptl_crystal_size_mid 0.20
_exptl_crystal_size_min 0.15
_refine_diff_density_max 0.292
_refine_diff_density_min -0.299
_refine_diff_density_rms 0.042
_refine_ls_extinction_method none
_refine_ls_goodness_of_fit_ref 1.050
_refine_ls_hydrogen_treatment mixed
_refine_ls_matrix_type full
_refine_ls_number_parameters 545
_refine_ls_number_reflns 9753
_refine_ls_number_restraints 36
_refine_ls_restrained_S_all 1.051
_refine_ls_R_factor_all 0.0956
_refine_ls_R_factor_gt 0.0559
_refine_ls_shift/su_max 0.000
_refine_ls_shift/su_mean 0.000
_refine_ls_structure_factor_coef Fsqd
_refine_ls_weighting_details 'calc w=1/[\s^2^(Fo^2^)+(0.0650P)^2^+0.4000P] where P=(Fo^2^+2Fc^2^)/3'
_refine_ls_weighting_scheme calc
_refine_ls_wR_factor_gt 0.1420
_refine_ls_wR_factor_ref 0.1641
_reflns_number_gt 6056
_reflns_number_total 9753
_reflns_threshold_expression >2sigma(I)
_cod_data_source_file b910136e.txt
_cod_data_source_block ns0810m
_cod_depositor_comments
;
The following automatic conversions were performed:

'_symmetry_cell_setting' value 'Triclinic' changed to 'triclinic'
according to /home/saulius/struct/CIF-dictionaries/cif_core.dic
dictionary named 'cif_core.dic' version 2.4.2 from 2011-04-26.

Automatic conversion script
Id: cif_fix_values 1891 2012-01-12 08:04:46Z andrius 
;
_cod_original_cell_volume 1496.42(14)
_cod_original_sg_symbol_H-M P-1
_cod_original_formula_sum 'C29 H39 N10 O5.50'
_cod_database_code 7211549

loop_
_symmetry_equiv_pos_as_xyz
'x, y, z'
'-x, -y, -z'

loop_
_atom_site_label
_atom_site_type_symbol
_atom_site_fract_x
_atom_site_fract_y
_atom_site_fract_z
_atom_site_U_iso_or_equiv
_atom_site_adp_type
_atom_site_occupancy
_atom_site_symmetry_multiplicity
_atom_site_calc_flag
_atom_site_refinement_flags
_atom_site_disorder_assembly
_atom_site_disorder_group
O1S O 0.0821(4) 0.5098(3) 0.5004(3) 0.0615(7) Uani 0.50 1 d P . .
H1A H 0.048(5) 0.534(4) 0.439(4) 0.074 Uiso 0.50 1 d P . .
H1B H 0.006(9) 0.528(5) 0.539(4) 0.074 Uiso 0.50 1 d P . .
N11_1 N 0.57331(13) 0.59406(10) 0.73279(9) 0.0327(2) Uani 1 1 d . A .
O11_1 O 0.60089(12) 0.68611(9) 0.69453(9) 0.0413(3) Uani 1 1 d . . .
H11_1 H 0.6031(19) 0.6434(15) 0.6061(14) 0.050 Uiso 1 1 d . . .
C12_1 C 0.43243(15) 0.54208(12) 0.74292(10) 0.0327(3) Uani 1 1 d . . .
N12_1 N 0.32940(15) 0.58420(13) 0.71223(11) 0.0432(3) Uani 1 1 d . A .
H12A_1 H 0.229(2) 0.5519(16) 0.7161(14) 0.052 Uiso 1 1 d . . .
H12B_1 H 0.360(2) 0.6425(17) 0.6878(14) 0.052 Uiso 1 1 d . . .
N13_1 N 0.40520(14) 0.45365(11) 0.78300(10) 0.0331(3) Uani 0.461(13) 1 d P A 1
C13_1 C 0.40520(14) 0.45365(11) 0.78300(10) 0.0331(3) Uani 0.539(13) 1 d P A 2
H13_1 H 0.3077 0.4164 0.7898 0.040 Uiso 0.539(13) 1 calc PR A 2
C14_1 C 0.52010(15) 0.41826(11) 0.81385(10) 0.0305(3) Uani 1 1 d . . .
C15_1 C 0.66003(14) 0.46750(11) 0.79995(10) 0.0344(3) Uani 0.461(13) 1 d P A 1
H15A_1 H 0.7379 0.4403 0.8186 0.041 Uiso 0.461(13) 1 calc PR A 1
N15_1 N 0.66003(14) 0.46750(11) 0.79995(10) 0.0344(3) Uani 0.539(13) 1 d P A 2
C16_1 C 0.68501(16) 0.55484(13) 0.75947(12) 0.0368(3) Uani 1 1 d . . .
N16_1 N 0.81868(16) 0.60987(14) 0.74537(14) 0.0523(4) Uani 1 1 d . A .
H16A_1 H 0.887(2) 0.5764(19) 0.7482(16) 0.063 Uiso 1 1 d . . .
H16B_1 H 0.824(2) 0.6571(19) 0.7101(16) 0.063 Uiso 1 1 d . . .
N21_1 N 0.49696(13) 0.33552(11) 0.85964(10) 0.0348(3) Uani 1 1 d . A .
C22_1 C 0.35007(15) 0.27417(13) 0.87320(11) 0.0357(3) Uani 1 1 d . . .
H22A_1 H 0.3103 0.1907 0.8240 0.043 Uiso 1 1 calc R A .
H22B_1 H 0.2809 0.3152 0.8585 0.043 Uiso 1 1 calc R . .
C23_1 C 0.35978(16) 0.27363(13) 0.98249(11) 0.0373(3) Uani 1 1 d . A .
H23A_1 H 0.3855 0.3566 1.0307 0.045 Uiso 1 1 calc R . .
H23B_1 H 0.2614 0.2254 0.9880 0.045 Uiso 1 1 calc R . .
C24_1 C 0.47546(18) 0.22232(15) 1.01292(12) 0.0431(4) Uani 1 1 d . . .
H24A_1 H 0.4436 0.1362 0.9709 0.052 Uiso 1 1 calc R A .
H24B_1 H 0.4851 0.2298 1.0861 0.052 Uiso 1 1 calc R . .
C25_1 C 0.62506(18) 0.28924(16) 0.99657(13) 0.0455(4) Uani 1 1 d . A .
H25A_1 H 0.6620 0.3733 1.0445 0.055 Uiso 1 1 calc R . .
H25B_1 H 0.6982 0.2516 1.0118 0.055 Uiso 1 1 calc R . .
C26_1 C 0.61077(17) 0.28701(15) 0.88633(13) 0.0421(4) Uani 1 1 d . . .
H26A_1 H 0.7075 0.3350 0.8784 0.050 Uiso 1 1 calc R A .
H26B_1 H 0.5841 0.2036 0.8388 0.050 Uiso 1 1 calc R . .
N11_2 N 0.63039(17) 0.69315(11) 0.47963(10) 0.0475(3) Uani 1 1 d . B .
O11_2 O 0.61014(17) 0.60065(10) 0.51709(12) 0.0647(4) Uani 1 1 d . . .
C12_2 C 0.7663(2) 0.74361(13) 0.46309(14) 0.0502(4) Uani 1 1 d . . .
N12_2 N 0.8705(2) 0.70180(14) 0.49085(18) 0.0719(6) Uani 1 1 d . B .
H12A_2 H 0.951(3) 0.719(2) 0.4680(19) 0.086 Uiso 1 1 d . . .
H12B_2 H 0.843(3) 0.634(2) 0.5083(19) 0.086 Uiso 1 1 d . . .
N13_2 N 0.78936(17) 0.83117(12) 0.42331(11) 0.0464(4) Uani 0.696(16) 1 d P B 1
C13_2 C 0.78936(17) 0.83117(12) 0.42331(11) 0.0464(4) Uani 0.304(16) 1 d P B 2
H13_2 H 0.8842 0.8664 0.4115 0.056 Uiso 0.304(16) 1 calc PR B 2
C14_2 C 0.67546(19) 0.86855(14) 0.40015(11) 0.0443(4) Uani 1 1 d . . .
C15_2 C 0.53466(19) 0.81645(16) 0.41471(11) 0.0518(5) Uani 0.696(16) 1 d P B 1
H15_2 H 0.4555 0.8432 0.3979 0.062 Uiso 0.696(16) 1 calc PR B 1
N15_2 N 0.53466(19) 0.81645(16) 0.41471(11) 0.0518(5) Uani 0.304(16) 1 d P B 2
C16_2 C 0.5131(2) 0.72568(16) 0.45385(11) 0.0491(4) Uani 1 1 d . . .
N16_2 N 0.38460(18) 0.66605(18) 0.47240(12) 0.0610(5) Uani 1 1 d . B .
H16A_2 H 0.380(3) 0.600(2) 0.4952(17) 0.073 Uiso 1 1 d . . .
H16B_2 H 0.304(3) 0.683(2) 0.4471(18) 0.073 Uiso 1 1 d . . .
N21_2 N 0.70237(15) 0.95744(12) 0.35880(10) 0.0444(3) Uani 1 1 d . B .
C22_2 C 0.85786(19) 1.02078(16) 0.35946(14) 0.0504(4) Uani 1 1 d . . .
H22A_2 H 0.9113 0.9631 0.3458 0.061 Uiso 1 1 calc R B .
H22B_2 H 0.9076 1.0823 0.4284 0.061 Uiso 1 1 calc R . .
C23_2 C 0.8664(2) 1.08060(16) 0.27875(16) 0.0573(5) Uani 1 1 d . B .
H23A_2 H 0.9713 1.1292 0.2865 0.069 Uiso 1 1 calc R . .
H23B_2 H 0.8319 1.0180 0.2094 0.069 Uiso 1 1 calc R . .
C24_2 C 0.7732(2) 1.15999(17) 0.28780(17) 0.0616(5) Uani 1 1 d . . .
H24A_2 H 0.7774 1.1937 0.2320 0.074 Uiso 1 1 calc R B .
H24B_2 H 0.8125 1.2273 0.3545 0.074 Uiso 1 1 calc R . .
C25_2 C 0.6137(2) 1.08680(17) 0.28037(16) 0.0578(4) Uani 1 1 d . B .
H25A_2 H 0.5722 1.0244 0.2111 0.069 Uiso 1 1 calc R . .
H25B_2 H 0.5534 1.1395 0.2897 0.069 Uiso 1 1 calc R . .
C26_2 C 0.6034(2) 1.02735(17) 0.36138(14) 0.0526(4) Uani 1 1 d . . .
H26A_2 H 0.6296 1.0898 0.4304 0.063 Uiso 1 1 calc R B .
H26B_2 H 0.4995 0.9739 0.3497 0.063 Uiso 1 1 calc R . .
C31A_3 C 0.1229(4) 0.8646(2) 0.1727(2) 0.0387(6) Uani 0.670(2) 1 d PD C 1
C32A_3 C 0.1191(2) 0.8162(2) 0.25402(18) 0.0389(5) Uani 0.670(2) 1 d PD C 1
O32A_3 O 0.1877(3) 0.8947(2) 0.34962(16) 0.0543(6) Uani 0.670(2) 1 d PD C 1
H32A_3 H 0.177(5) 0.845(4) 0.383(3) 0.065 Uiso 0.670(2) 1 d P C 1
C33A_3 C 0.0485(5) 0.6951(3) 0.2321(2) 0.0369(6) Uani 0.670(2) 1 d PD C 1
C34A_3 C -0.0206(4) 0.6187(3) 0.1294(3) 0.0361(7) Uani 0.670(2) 1 d PD C 1
H34A_3 H -0.0690 0.5354 0.1146 0.043 Uiso 0.670(2) 1 calc PR C 1
C35A_3 C -0.0181(2) 0.6638(2) 0.05111(16) 0.0362(5) Uani 0.670(2) 1 d PD C 1
H35A_3 H -0.0658 0.6121 -0.0177 0.043 Uiso 0.670(2) 1 calc PR C 1
C36A_3 C 0.0555(3) 0.7874(3) 0.0729(2) 0.0347(5) Uani 0.670(2) 1 d PD C 1
C37A_3 C 0.0657(7) 0.8368(3) -0.0068(3) 0.0519(8) Uani 0.670(2) 1 d PD C 1
H37A_3 H 0.0192 0.7854 -0.0759 0.062 Uiso 0.670(2) 1 calc PR C 1
C38A_3 C 0.1396(7) 0.9549(3) 0.0123(3) 0.0505(9) Uani 0.670(2) 1 d PD C 1
H38A_3 H 0.1474 0.9852 -0.0423 0.061 Uiso 0.670(2) 1 calc PR C 1
C39A_3 C 0.2049(4) 1.0318(3) 0.1161(3) 0.0538(8) Uani 0.670(2) 1 d PD C 1
H39A_3 H 0.2546 1.1147 0.1306 0.065 Uiso 0.670(2) 1 calc PR C 1
C40A_3 C 0.1981(4) 0.9895(3) 0.1954(3) 0.0495(8) Uani 0.670(2) 1 d PD C 1
H40A_3 H 0.2424 1.0420 0.2644 0.059 Uiso 0.670(2) 1 calc PR C 1
C41A_3 C 0.0484(7) 0.6455(4) 0.3172(3) 0.0453(9) Uani 0.670(2) 1 d PD C 1
O41A_3 O 0.1208(2) 0.7200(3) 0.40821(15) 0.0611(6) Uani 0.670(2) 1 d PD C 1
O42A_3 O -0.0136(2) 0.5352(2) 0.2969(2) 0.0517(5) Uani 0.670(2) 1 d PD C 1
C31B_3 C 0.0678(6) 0.7912(5) 0.1206(4) 0.0380(12) Uani 0.330(2) 1 d PD C 2
C32B_3 C 0.0260(5) 0.6943(4) 0.1600(3) 0.0383(11) Uani 0.330(2) 1 d PD C 2
O32B_3 O -0.0532(6) 0.5851(4) 0.0909(3) 0.0413(12) Uani 0.330(2) 1 d PD C 2
H32B_3 H -0.065(6) 0.532(5) 0.135(4) 0.050 Uiso 0.330(2) 1 d P C 2
C33B_3 C 0.0739(11) 0.7140(5) 0.2629(4) 0.0369(6) Uani 0.330(2) 1 d PD C 2
C34B_3 C 0.1590(8) 0.8320(5) 0.3308(5) 0.066(3) Uani 0.330(2) 1 d PD C 2
H34B_3 H 0.1925 0.8463 0.4017 0.079 Uiso 0.330(2) 1 calc PR C 2
C35B_3 C 0.1935(6) 0.9260(4) 0.2948(4) 0.069(2) Uani 0.330(2) 1 d PD C 2
H35B_3 H 0.2458 1.0053 0.3416 0.083 Uiso 0.330(2) 1 calc PR C 2
C36B_3 C 0.1516(10) 0.9051(5) 0.1890(5) 0.0387(6) Uani 0.330(2) 1 d PD C 2
C37B_3 C 0.1969(9) 0.9997(6) 0.1488(6) 0.066(3) Uani 0.330(2) 1 d PD C 2
H37B_3 H 0.2559 1.0783 0.1940 0.080 Uiso 0.330(2) 1 calc PR C 2
C38B_3 C 0.1564(16) 0.9782(7) 0.0469(6) 0.0505(9) Uani 0.330(2) 1 d PD C 2
H38B_3 H 0.1854 1.0418 0.0211 0.061 Uiso 0.330(2) 1 calc PR C 2
C39B_3 C 0.0708(17) 0.8605(7) -0.0215(6) 0.0519(8) Uani 0.330(2) 1 d PD C 2
H39B_3 H 0.0435 0.8463 -0.0930 0.062 Uiso 0.330(2) 1 calc PR C 2
C40B_3 C 0.0270(6) 0.7675(5) 0.0131(5) 0.0492(14) Uani 0.330(2) 1 d PD C 2
H40B_3 H -0.0294 0.6888 -0.0333 0.059 Uiso 0.330(2) 1 calc PR C 2
C41B_3 C 0.0476(15) 0.6110(6) 0.3013(5) 0.0453(9) Uani 0.330(2) 1 d PD C 2
O41B_3 O -0.0366(4) 0.5058(4) 0.2391(3) 0.0443(10) Uani 0.330(2) 1 d PD C 2
O42B_3 O 0.0992(4) 0.6362(4) 0.3954(3) 0.0522(10) Uani 0.330(2) 1 d PD C 2

loop_
_atom_site_aniso_label
_atom_site_aniso_U_11
_atom_site_aniso_U_22
_atom_site_aniso_U_33
_atom_site_aniso_U_23
_atom_site_aniso_U_13
_atom_site_aniso_U_12
O1S 0.0584(16) 0.0739(19) 0.0761(19) 0.0526(17) 0.0232(17) 0.0272(16)
N11_1 0.0303(6) 0.0291(5) 0.0422(6) 0.0188(5) 0.0070(5) 0.0097(4)
O11_1 0.0396(6) 0.0324(5) 0.0589(7) 0.0279(5) 0.0098(5) 0.0111(4)
C12_1 0.0326(7) 0.0309(6) 0.0325(6) 0.0098(5) 0.0077(5) 0.0092(5)
N12_1 0.0321(7) 0.0489(8) 0.0539(8) 0.0238(6) 0.0114(6) 0.0152(6)
N13_1 0.0355(7) 0.0324(6) 0.0349(6) 0.0140(5) 0.0128(5) 0.0125(5)
C13_1 0.0355(7) 0.0324(6) 0.0349(6) 0.0140(5) 0.0128(5) 0.0125(5)
C14_1 0.0350(7) 0.0292(6) 0.0317(6) 0.0126(5) 0.0121(5) 0.0134(5)
C15_1 0.0342(7) 0.0336(6) 0.0417(7) 0.0187(5) 0.0100(5) 0.0148(5)
N15_1 0.0342(7) 0.0336(6) 0.0417(7) 0.0187(5) 0.0100(5) 0.0148(5)
C16_1 0.0338(7) 0.0335(7) 0.0442(8) 0.0154(6) 0.0049(6) 0.0131(6)
N16_1 0.0321(7) 0.0530(8) 0.0811(11) 0.0361(8) 0.0108(7) 0.0162(6)
N21_1 0.0299(6) 0.0420(6) 0.0496(7) 0.0286(6) 0.0203(5) 0.0197(5)
C22_1 0.0293(7) 0.0402(7) 0.0434(7) 0.0197(6) 0.0152(6) 0.0126(6)
C23_1 0.0325(7) 0.0402(7) 0.0402(7) 0.0141(6) 0.0182(6) 0.0101(6)
C24_1 0.0495(9) 0.0497(9) 0.0432(8) 0.0266(7) 0.0214(7) 0.0211(7)
C25_1 0.0371(8) 0.0626(10) 0.0561(9) 0.0349(8) 0.0179(7) 0.0277(7)
C26_1 0.0394(8) 0.0539(9) 0.0601(9) 0.0371(8) 0.0284(7) 0.0306(7)
N11_2 0.0543(9) 0.0312(6) 0.0454(7) 0.0077(5) 0.0251(6) -0.0014(6)
O11_2 0.0842(10) 0.0291(5) 0.0858(9) 0.0218(6) 0.0538(8) 0.0114(6)
C12_2 0.0558(10) 0.0281(7) 0.0547(9) 0.0030(7) 0.0312(8) 0.0018(7)
N12_2 0.0663(11) 0.0377(8) 0.1161(16) 0.0230(9) 0.0521(11) 0.0159(8)
N13_2 0.0487(9) 0.0330(7) 0.0472(8) 0.0082(6) 0.0233(6) 0.0006(6)
C13_2 0.0487(9) 0.0330(7) 0.0472(8) 0.0082(6) 0.0233(6) 0.0006(6)
C14_2 0.0456(9) 0.0425(8) 0.0308(7) 0.0067(6) 0.0149(6) -0.0007(7)
C15_2 0.0460(9) 0.0630(10) 0.0315(7) 0.0161(7) 0.0091(6) -0.0020(7)
N15_2 0.0460(9) 0.0630(10) 0.0315(7) 0.0161(7) 0.0091(6) -0.0020(7)
C16_2 0.0475(9) 0.0523(9) 0.0264(7) 0.0061(6) 0.0096(6) -0.0054(7)
N16_2 0.0429(8) 0.0776(11) 0.0421(8) 0.0232(8) 0.0048(6) -0.0083(8)
N21_2 0.0395(7) 0.0465(7) 0.0417(7) 0.0157(6) 0.0168(6) 0.0039(6)
C22_2 0.0426(9) 0.0465(9) 0.0625(10) 0.0239(8) 0.0240(8) 0.0062(7)
C23_2 0.0617(11) 0.0478(9) 0.0726(12) 0.0312(9) 0.0365(10) 0.0150(8)
C24_2 0.0674(13) 0.0509(10) 0.0744(13) 0.0315(10) 0.0270(10) 0.0177(9)
C25_2 0.0559(11) 0.0538(10) 0.0610(11) 0.0187(9) 0.0122(9) 0.0172(9)
C26_2 0.0435(9) 0.0565(10) 0.0516(9) 0.0142(8) 0.0178(8) 0.0103(8)
C31A_3 0.0234(19) 0.040(2) 0.0439(15) 0.0038(16) 0.0050(12) 0.0111(17)
C32A_3 0.0265(10) 0.0545(14) 0.0315(11) 0.0083(10) 0.0085(9) 0.0141(10)
O32A_3 0.0485(12) 0.0651(16) 0.0379(11) 0.0130(11) 0.0079(9) 0.0095(12)
C33A_3 0.0240(18) 0.0600(14) 0.032(2) 0.0199(15) 0.0091(15) 0.0173(11)
C34A_3 0.0278(16) 0.043(2) 0.0382(18) 0.0122(16) 0.0072(13) 0.0156(15)
C35A_3 0.0309(11) 0.0422(11) 0.0337(10) 0.0077(9) 0.0045(8) 0.0171(9)
C36A_3 0.0291(12) 0.0451(13) 0.0348(14) 0.0134(14) 0.0097(14) 0.0194(10)
C37A_3 0.0467(12) 0.061(2) 0.0660(17) 0.0354(14) 0.0191(14) 0.0292(18)
C38A_3 0.0495(19) 0.0575(19) 0.058(2) 0.031(2) 0.018(3) 0.0246(17)
C39A_3 0.0456(16) 0.056(2) 0.074(2) 0.0332(17) 0.0236(16) 0.0237(15)
C40A_3 0.0341(14) 0.0454(17) 0.063(2) 0.0127(15) 0.0117(15) 0.0123(12)
C41A_3 0.0283(8) 0.072(2) 0.0507(15) 0.0329(18) 0.0189(12) 0.023(2)
O41A_3 0.0483(12) 0.0923(18) 0.0418(10) 0.0304(12) 0.0106(8) 0.0158(12)
O42A_3 0.0311(10) 0.0721(15) 0.0688(15) 0.0419(13) 0.0202(11) 0.0207(10)
C31B_3 0.028(3) 0.049(3) 0.050(4) 0.028(3) 0.017(3) 0.018(2)
C32B_3 0.028(2) 0.038(3) 0.048(3) 0.009(2) 0.012(2) 0.014(2)
O32B_3 0.041(3) 0.043(3) 0.041(3) 0.015(2) 0.008(2) 0.015(2)
C33B_3 0.0240(18) 0.0600(14) 0.032(2) 0.0199(15) 0.0091(15) 0.0173(11)
C34B_3 0.047(4) 0.035(3) 0.102(7) 0.006(4) 0.033(5) 0.006(3)
C35B_3 0.032(3) 0.044(3) 0.100(6) -0.010(4) 0.010(3) 0.008(2)
C36B_3 0.0234(19) 0.040(2) 0.0439(15) 0.0038(16) 0.0050(12) 0.0111(17)
C37B_3 0.043(4) 0.066(5) 0.111(9) 0.053(6) 0.026(6) 0.023(3)
C38B_3 0.0495(19) 0.0575(19) 0.058(2) 0.031(2) 0.018(3) 0.0246(17)
C39B_3 0.0467(12) 0.061(2) 0.0660(17) 0.0354(14) 0.0191(14) 0.0292(18)
C40B_3 0.039(3) 0.060(4) 0.073(4) 0.041(4) 0.025(3) 0.028(3)
C41B_3 0.0283(8) 0.072(2) 0.0507(15) 0.0329(18) 0.0189(12) 0.023(2)
O41B_3 0.0289(18) 0.064(2) 0.0380(19) 0.020(2) 0.0079(17) 0.0113(16)
O42B_3 0.044(2) 0.070(3) 0.042(2) 0.026(2) 0.0106(16) 0.011(2)

loop_
_atom_type_symbol
_atom_type_description
_atom_type_scat_dispersion_real
_atom_type_scat_dispersion_imag
_atom_type_scat_source
C C 0.0033 0.0016 'International Tables Vol C Tables 4.2.6.8 and 6.1.1.4'
H H 0.0000 0.0000 'International Tables Vol C Tables 4.2.6.8 and 6.1.1.4'
N N 0.0061 0.0033 'International Tables Vol C Tables 4.2.6.8 and 6.1.1.4'
O O 0.0106 0.0060 'International Tables Vol C Tables 4.2.6.8 and 6.1.1.4'

loop_
_geom_angle_atom_site_label_1
_geom_angle_atom_site_label_2
_geom_angle_atom_site_label_3
_geom_angle
H1A O1S H1B 96(5)
C16_1 N11_1 C12_1 120.64(11)
C16_1 N11_1 O11_1 120.20(11)
C12_1 N11_1 O11_1 119.16(11)
N11_1 O11_1 H11_1 106.5(8)
N12_1 C12_1 N13_1 124.05(13)
N12_1 C12_1 N11_1 116.41(12)
N13_1 C12_1 N11_1 119.54(12)
C12_1 N12_1 H12A_1 121.1(11)
C12_1 N12_1 H12B_1 116.3(13)
H12A_1 N12_1 H12B_1 122.6(17)
C12_1 N13_1 C14_1 119.37(12)
N21_1 C14_1 C15_1 119.00(12)
N21_1 C14_1 N13_1 120.13(12)
C15_1 C14_1 N13_1 120.87(11)
C16_1 C15_1 C14_1 118.95(12)
C16_1 C15_1 H15A_1 120.5
C14_1 C15_1 H15A_1 120.5
N16_1 C16_1 C15_1 123.03(14)
N16_1 C16_1 N11_1 116.41(13)
C15_1 C16_1 N11_1 120.54(13)
C16_1 N16_1 H16A_1 118.2(14)
C16_1 N16_1 H16B_1 117.8(14)
H16A_1 N16_1 H16B_1 119(2)
C14_1 N21_1 C26_1 122.68(11)
C14_1 N21_1 C22_1 122.72(11)
C26_1 N21_1 C22_1 114.03(11)
N21_1 C22_1 C23_1 110.71(12)
N21_1 C22_1 H22A_1 109.5
C23_1 C22_1 H22A_1 109.5
N21_1 C22_1 H22B_1 109.5
C23_1 C22_1 H22B_1 109.5
H22A_1 C22_1 H22B_1 108.1
C24_1 C23_1 C22_1 111.82(11)
C24_1 C23_1 H23A_1 109.3
C22_1 C23_1 H23A_1 109.3
C24_1 C23_1 H23B_1 109.3
C22_1 C23_1 H23B_1 109.3
H23A_1 C23_1 H23B_1 107.9
C23_1 C24_1 C25_1 109.91(12)
C23_1 C24_1 H24A_1 109.7
C25_1 C24_1 H24A_1 109.7
C23_1 C24_1 H24B_1 109.7
C25_1 C24_1 H24B_1 109.7
H24A_1 C24_1 H24B_1 108.2
C26_1 C25_1 C24_1 110.77(14)
C26_1 C25_1 H25A_1 109.5
C24_1 C25_1 H25A_1 109.5
C26_1 C25_1 H25B_1 109.5
C24_1 C25_1 H25B_1 109.5
H25A_1 C25_1 H25B_1 108.1
N21_1 C26_1 C25_1 110.74(11)
N21_1 C26_1 H26A_1 109.5
C25_1 C26_1 H26A_1 109.5
N21_1 C26_1 H26B_1 109.5
C25_1 C26_1 H26B_1 109.5
H26A_1 C26_1 H26B_1 108.1
C16_2 N11_2 C12_2 121.94(15)
C16_2 N11_2 O11_2 119.49(13)
C12_2 N11_2 O11_2 118.41(16)
N11_2 O11_2 H11_1 105.1(8)
N12_2 C12_2 N13_2 124.25(16)
N12_2 C12_2 N11_2 115.41(16)
N13_2 C12_2 N11_2 120.33(18)
C12_2 N12_2 H12A_2 117.6(17)
C12_2 N12_2 H12B_2 119.2(16)
H12A_2 N12_2 H12B_2 118(2)
C12_2 N13_2 C14_2 119.03(14)
N13_2 C14_2 N21_2 117.56(13)
N13_2 C14_2 C15_2 121.50(16)
N21_2 C14_2 C15_2 120.91(17)
C16_2 C15_2 C14_2 118.41(18)
C16_2 C15_2 H15_2 120.8
C14_2 C15_2 H15_2 120.8
N16_2 C16_2 N11_2 115.38(17)
N16_2 C16_2 C15_2 125.9(2)
N11_2 C16_2 C15_2 118.70(15)
C16_2 N16_2 H16A_2 118.8(14)
C16_2 N16_2 H16B_2 113.7(15)
H16A_2 N16_2 H16B_2 126(2)
C14_2 N21_2 C26_2 120.15(13)
C14_2 N21_2 C22_2 118.03(15)
C26_2 N21_2 C22_2 115.32(13)
N21_2 C22_2 C23_2 111.49(15)
N21_2 C22_2 H22A_2 109.3
C23_2 C22_2 H22A_2 109.3
N21_2 C22_2 H22B_2 109.3
C23_2 C22_2 H22B_2 109.3
H22A_2 C22_2 H22B_2 108.0
C24_2 C23_2 C22_2 112.28(15)
C24_2 C23_2 H23A_2 109.1
C22_2 C23_2 H23A_2 109.1
C24_2 C23_2 H23B_2 109.1
C22_2 C23_2 H23B_2 109.1
H23A_2 C23_2 H23B_2 107.9
C23_2 C24_2 C25_2 109.20(15)
C23_2 C24_2 H24A_2 109.8
C25_2 C24_2 H24A_2 109.8
C23_2 C24_2 H24B_2 109.8
C25_2 C24_2 H24B_2 109.8
H24A_2 C24_2 H24B_2 108.3
C24_2 C25_2 C26_2 111.50(17)
C24_2 C25_2 H25A_2 109.3
C26_2 C25_2 H25A_2 109.3
C24_2 C25_2 H25B_2 109.3
C26_2 C25_2 H25B_2 109.3
H25A_2 C25_2 H25B_2 108.0
N21_2 C26_2 C25_2 112.18(14)
N21_2 C26_2 H26A_2 109.2
C25_2 C26_2 H26A_2 109.2
N21_2 C26_2 H26B_2 109.2
C25_2 C26_2 H26B_2 109.2
H26A_2 C26_2 H26B_2 107.9
C36A_3 C31A_3 C40A_3 121.4(3)
C36A_3 C31A_3 C32A_3 118.5(2)
C40A_3 C31A_3 C32A_3 120.0(3)
O32A_3 C32A_3 C33A_3 123.5(2)
O32A_3 C32A_3 C31A_3 116.3(2)
C33A_3 C32A_3 C31A_3 120.2(2)
C32A_3 O32A_3 H32A_3 99(3)
C32A_3 C33A_3 C34A_3 119.9(2)
C32A_3 C33A_3 C41A_3 119.6(3)
C34A_3 C33A_3 C41A_3 120.4(3)
C35A_3 C34A_3 C33A_3 120.5(3)
C35A_3 C34A_3 H34A_3 119.8
C33A_3 C34A_3 H34A_3 119.8
C34A_3 C35A_3 C36A_3 119.9(3)
C34A_3 C35A_3 H35A_3 120.1
C36A_3 C35A_3 H35A_3 120.1
C31A_3 C36A_3 C35A_3 121.0(3)
C31A_3 C36A_3 C37A_3 117.5(3)
C35A_3 C36A_3 C37A_3 121.6(3)
C38A_3 C37A_3 C36A_3 122.4(3)
C38A_3 C37A_3 H37A_3 118.8
C36A_3 C37A_3 H37A_3 118.8
C37A_3 C38A_3 C39A_3 118.4(3)
C37A_3 C38A_3 H38A_3 120.8
C39A_3 C38A_3 H38A_3 120.8
C40A_3 C39A_3 C38A_3 121.7(3)
C40A_3 C39A_3 H39A_3 119.2
C38A_3 C39A_3 H39A_3 119.2
C39A_3 C40A_3 C31A_3 118.6(3)
C39A_3 C40A_3 H40A_3 120.7
C31A_3 C40A_3 H40A_3 120.7
O42A_3 C41A_3 O41A_3 123.5(3)
O42A_3 C41A_3 C33A_3 119.5(4)
O41A_3 C41A_3 C33A_3 116.8(3)
C36B_3 C31B_3 C40B_3 121.6(5)
C36B_3 C31B_3 C32B_3 118.5(4)
C40B_3 C31B_3 C32B_3 119.9(5)
O32B_3 C32B_3 C33B_3 122.6(4)
O32B_3 C32B_3 C31B_3 116.6(4)
C33B_3 C32B_3 C31B_3 120.7(4)
C32B_3 O32B_3 H32B_3 102(3)
C32B_3 C33B_3 C34B_3 119.2(4)
C32B_3 C33B_3 C41B_3 120.7(5)
C34B_3 C33B_3 C41B_3 120.0(5)
C35B_3 C34B_3 C33B_3 120.5(5)
C35B_3 C34B_3 H32A_3 118(4)
C33B_3 C34B_3 H32A_3 121(4)
C35B_3 C34B_3 H34B_3 119.7
C33B_3 C34B_3 H34B_3 119.7
C34B_3 C35B_3 C36B_3 120.3(4)
C34B_3 C35B_3 H35B_3 119.8
C36B_3 C35B_3 H35B_3 119.8
C31B_3 C36B_3 C35B_3 120.6(4)
C31B_3 C36B_3 C37B_3 118.1(5)
C35B_3 C36B_3 C37B_3 121.3(5)
C38B_3 C37B_3 C36B_3 120.6(6)
C38B_3 C37B_3 H37B_3 119.7
C36B_3 C37B_3 H37B_3 119.7
C37B_3 C38B_3 C39B_3 120.0(5)
C37B_3 C38B_3 H38B_3 120.0
C39B_3 C38B_3 H38B_3 120.0
C40B_3 C39B_3 C38B_3 121.4(6)
C40B_3 C39B_3 H39B_3 119.3
C38B_3 C39B_3 H39B_3 119.3
C39B_3 C40B_3 C31B_3 118.3(5)
C39B_3 C40B_3 H40B_3 120.9
C31B_3 C40B_3 H40B_3 120.9
O42B_3 C41B_3 O41B_3 124.4(4)
O42B_3 C41B_3 C33B_3 116.7(6)
O41B_3 C41B_3 C33B_3 118.5(5)

loop_
_geom_bond_atom_site_label_1
_geom_bond_atom_site_label_2
_geom_bond_distance
O1S H1A 1.04(5)
O1S H1B 1.00(7)
N11_1 C16_1 1.3643(18)
N11_1 C12_1 1.3696(18)
N11_1 O11_1 1.3764(14)
O11_1 H11_1 1.198(18)
C12_1 N12_1 1.3363(19)
C12_1 N13_1 1.3536(18)
N12_1 H12A_1 0.95(2)
N12_1 H12B_1 0.88(2)
N13_1 C14_1 1.3767(19)
C14_1 N21_1 1.3478(16)
C14_1 C15_1 1.3745(18)
C15_1 C16_1 1.3454(18)
C15_1 H15A_1 0.9500
C16_1 N16_1 1.341(2)
N16_1 H16A_1 0.88(2)
N16_1 H16B_1 0.87(2)
N21_1 C26_1 1.4617(17)
N21_1 C22_1 1.4660(17)
C22_1 C23_1 1.522(2)
C22_1 H22A_1 0.9900
C22_1 H22B_1 0.9900
C23_1 C24_1 1.518(2)
C23_1 H23A_1 0.9900
C23_1 H23B_1 0.9900
C24_1 C25_1 1.524(2)
C24_1 H24A_1 0.9900
C24_1 H24B_1 0.9900
C25_1 C26_1 1.522(2)
C25_1 H25A_1 0.9900
C25_1 H25B_1 0.9900
C26_1 H26A_1 0.9900
C26_1 H26B_1 0.9900
N11_2 C16_2 1.354(3)
N11_2 C12_2 1.360(2)
N11_2 O11_2 1.3762(18)
O11_2 H11_1 1.219(19)
C12_2 N12_2 1.329(3)
C12_2 N13_2 1.341(2)
N12_2 H12A_2 0.87(3)
N12_2 H12B_2 0.92(3)
N13_2 C14_2 1.355(2)
C14_2 N21_2 1.371(2)
C14_2 C15_2 1.393(2)
C15_2 C16_2 1.372(2)
C15_2 H15_2 0.9500
C16_2 N16_2 1.346(2)
N16_2 H16A_2 0.95(2)
N16_2 H16B_2 0.92(2)
N21_2 C26_2 1.467(2)
N21_2 C22_2 1.475(2)
C22_2 C23_2 1.524(2)
C22_2 H22A_2 0.9900
C22_2 H22B_2 0.9900
C23_2 C24_2 1.510(3)
C23_2 H23A_2 0.9900
C23_2 H23B_2 0.9900
C24_2 C25_2 1.515(3)
C24_2 H24A_2 0.9900
C24_2 H24B_2 0.9900
C25_2 C26_2 1.525(3)
C25_2 H25A_2 0.9900
C25_2 H25B_2 0.9900
C26_2 H26A_2 0.9900
C26_2 H26B_2 0.9900
C31A_3 C36A_3 1.383(4)
C31A_3 C40A_3 1.428(4)
C31A_3 C32A_3 1.437(4)
C32A_3 O32A_3 1.346(3)
C32A_3 C33A_3 1.381(4)
O32A_3 H32A_3 0.88(4)
C33A_3 C34A_3 1.413(4)
C33A_3 C41A_3 1.495(3)
C34A_3 C35A_3 1.372(4)
C34A_3 H34A_3 0.9500
C35A_3 C36A_3 1.414(4)
C35A_3 H35A_3 0.9500
C36A_3 C37A_3 1.425(4)
C37A_3 C38A_3 1.361(4)
C37A_3 H37A_3 0.9500
C38A_3 C39A_3 1.421(5)
C38A_3 H38A_3 0.9500
C39A_3 C40A_3 1.363(4)
C39A_3 H39A_3 0.9500
C40A_3 H40A_3 0.9500
C41A_3 O42A_3 1.255(5)
C41A_3 O41A_3 1.293(5)
C31B_3 C36B_3 1.384(5)
C31B_3 C40B_3 1.423(5)
C31B_3 C32B_3 1.447(5)
C32B_3 O32B_3 1.342(4)
C32B_3 C33B_3 1.380(5)
O32B_3 H32B_3 1.03(6)
C33B_3 C34B_3 1.419(6)
C33B_3 C41B_3 1.500(4)
C34B_3 C35B_3 1.379(6)
C34B_3 H32A_3 0.69(4)
C34B_3 H34B_3 0.9500
C35B_3 C36B_3 1.409(5)
C35B_3 H35B_3 0.9500
C36B_3 C37B_3 1.433(6)
C37B_3 C38B_3 1.354(6)
C37B_3 H37B_3 0.9500
C38B_3 C39B_3 1.419(7)
C38B_3 H38B_3 0.9500
C39B_3 C40B_3 1.362(6)
C39B_3 H39B_3 0.9500
C40B_3 H40B_3 0.9500
C41B_3 O42B_3 1.259(6)
C41B_3 O41B_3 1.290(7)

loop_
_geom_hbond_atom_site_label_D
_geom_hbond_atom_site_label_H
_geom_hbond_atom_site_label_A
_geom_hbond_distance_DH
_geom_hbond_distance_HA
_geom_hbond_distance_DA
_geom_hbond_angle_DHA
_geom_hbond_site_symmetry_A
O1S H1A O42A_3 1.04(5) 2.01(5) 3.021(4) 163(4) .
O1S H1A O42B_3 1.04(5) 1.55(5) 2.440(5) 140(4) .
O11_1 H11_1 O11_2 1.198(18) 1.219(19) 2.4166(18) 177.9(17) .
N12_1 H12A_1 O42A_3 0.95(2) 2.00(2) 2.944(2) 171.2(16) 2_566
N12_1 H12A_1 O41B_3 0.95(2) 2.03(2) 2.963(4) 166.2(16) 2_566
N16_1 H16A_1 O42A_3 0.88(2) 2.12(2) 2.965(3) 161.0(19) 2_666
N16_1 H16A_1 O41B_3 0.88(2) 2.02(2) 2.900(4) 176(2) 2_666
N12_2 H12A_2 O41A_3 0.87(3) 1.92(3) 2.783(3) 168(2) 1_655
N12_2 H12A_2 O42B_3 0.87(3) 2.17(3) 2.907(5) 142(2) 1_655
N12_2 H12B_2 O1S 0.92(3) 2.09(3) 2.840(3) 137(2) 2_666
N16_2 H16B_2 O41A_3 0.92(2) 2.01(3) 2.924(3) 173(2) .
N16_2 H16B_2 O42B_3 0.92(2) 1.87(3) 2.708(4) 150(2) .
O32A_3 H32A_3 O41A_3 0.88(4) 1.64(4) 2.490(4) 161(4) .
O32B_3 H32B_3 O41B_3 1.03(6) 1.59(6) 2.556(6) 155(5) .

loop_
_geom_torsion_atom_site_label_1
_geom_torsion_atom_site_label_2
_geom_torsion_atom_site_label_3
_geom_torsion_atom_site_label_4
_geom_torsion
C16_1 N11_1 C12_1 N12_1 -178.23(13)
O11_1 N11_1 C12_1 N12_1 1.30(19)
C16_1 N11_1 C12_1 N13_1 2.2(2)
O11_1 N11_1 C12_1 N13_1 -178.26(12)
N12_1 C12_1 N13_1 C14_1 -178.91(14)
N11_1 C12_1 N13_1 C14_1 0.6(2)
C12_1 N13_1 C14_1 N21_1 175.96(12)
C12_1 N13_1 C14_1 C15_1 -3.1(2)
N21_1 C14_1 C15_1 C16_1 -176.34(13)
N13_1 C14_1 C15_1 C16_1 2.7(2)
C14_1 C15_1 C16_1 N16_1 178.42(15)
C14_1 C15_1 C16_1 N11_1 0.1(2)
C12_1 N11_1 C16_1 N16_1 178.98(14)
O11_1 N11_1 C16_1 N16_1 -0.5(2)
C12_1 N11_1 C16_1 C15_1 -2.6(2)
O11_1 N11_1 C16_1 C15_1 177.88(13)
C15_1 C14_1 N21_1 C26_1 -6.1(2)
N13_1 C14_1 N21_1 C26_1 174.77(13)
C15_1 C14_1 N21_1 C22_1 -177.02(13)
N13_1 C14_1 N21_1 C22_1 3.9(2)
C14_1 N21_1 C22_1 C23_1 -133.17(14)
C26_1 N21_1 C22_1 C23_1 55.22(16)
N21_1 C22_1 C23_1 C24_1 -53.76(16)
C22_1 C23_1 C24_1 C25_1 54.41(17)
C23_1 C24_1 C25_1 C26_1 -55.11(18)
C14_1 N21_1 C26_1 C25_1 131.85(15)
C22_1 N21_1 C26_1 C25_1 -56.54(18)
C24_1 C25_1 C26_1 N21_1 55.76(18)
C16_2 N11_2 C12_2 N12_2 -179.08(15)
O11_2 N11_2 C12_2 N12_2 -3.7(2)
C16_2 N11_2 C12_2 N13_2 2.3(2)
O11_2 N11_2 C12_2 N13_2 177.69(14)
N12_2 C12_2 N13_2 C14_2 -178.40(17)
N11_2 C12_2 N13_2 C14_2 0.1(2)
C12_2 N13_2 C14_2 N21_2 -179.45(14)
C12_2 N13_2 C14_2 C15_2 -1.4(2)
N13_2 C14_2 C15_2 C16_2 0.3(2)
N21_2 C14_2 C15_2 C16_2 178.29(14)
C12_2 N11_2 C16_2 N16_2 178.43(14)
O11_2 N11_2 C16_2 N16_2 3.1(2)
C12_2 N11_2 C16_2 C15_2 -3.3(2)
O11_2 N11_2 C16_2 C15_2 -178.71(13)
C14_2 C15_2 C16_2 N16_2 -179.94(15)
C14_2 C15_2 C16_2 N11_2 2.0(2)
N13_2 C14_2 N21_2 C26_2 -161.09(14)
C15_2 C14_2 N21_2 C26_2 20.8(2)
N13_2 C14_2 N21_2 C22_2 -10.7(2)
C15_2 C14_2 N21_2 C22_2 171.22(14)
C14_2 N21_2 C22_2 C23_2 158.68(14)
C26_2 N21_2 C22_2 C23_2 -49.51(19)
N21_2 C22_2 C23_2 C24_2 52.8(2)
C22_2 C23_2 C24_2 C25_2 -56.5(2)
C23_2 C24_2 C25_2 C26_2 56.3(2)
C14_2 N21_2 C26_2 C25_2 -158.79(15)
C22_2 N21_2 C26_2 C25_2 50.0(2)
C24_2 C25_2 C26_2 N21_2 -53.1(2)
C36A_3 C31A_3 C32A_3 O32A_3 179.2(3)
C40A_3 C31A_3 C32A_3 O32A_3 0.7(5)
C36A_3 C31A_3 C32A_3 C33A_3 -0.4(5)
C40A_3 C31A_3 C32A_3 C33A_3 -179.0(4)
O32A_3 C32A_3 C33A_3 C34A_3 -179.8(3)
C31A_3 C32A_3 C33A_3 C34A_3 -0.2(6)
O32A_3 C32A_3 C33A_3 C41A_3 -1.0(6)
C31A_3 C32A_3 C33A_3 C41A_3 178.6(4)
C32A_3 C33A_3 C34A_3 C35A_3 0.0(6)
C41A_3 C33A_3 C34A_3 C35A_3 -178.8(4)
C33A_3 C34A_3 C35A_3 C36A_3 0.8(5)
C40A_3 C31A_3 C36A_3 C35A_3 179.7(3)
C32A_3 C31A_3 C36A_3 C35A_3 1.2(5)
C40A_3 C31A_3 C36A_3 C37A_3 0.9(6)
C32A_3 C31A_3 C36A_3 C37A_3 -177.6(4)
C34A_3 C35A_3 C36A_3 C31A_3 -1.4(4)
C34A_3 C35A_3 C36A_3 C37A_3 177.4(4)
C31A_3 C36A_3 C37A_3 C38A_3 0.7(8)
C35A_3 C36A_3 C37A_3 C38A_3 -178.1(5)
C36A_3 C37A_3 C38A_3 C39A_3 -1.9(9)
C37A_3 C38A_3 C39A_3 C40A_3 1.6(8)
C38A_3 C39A_3 C40A_3 C31A_3 -0.1(7)
C36A_3 C31A_3 C40A_3 C39A_3 -1.2(6)
C32A_3 C31A_3 C40A_3 C39A_3 177.3(4)
C32A_3 C33A_3 C41A_3 O42A_3 -178.8(4)
C34A_3 C33A_3 C41A_3 O42A_3 0.0(7)
C32A_3 C33A_3 C41A_3 O41A_3 -2.5(7)
C34A_3 C33A_3 C41A_3 O41A_3 176.3(4)
C36B_3 C31B_3 C32B_3 O32B_3 -179.0(7)
C40B_3 C31B_3 C32B_3 O32B_3 -1.2(8)
C36B_3 C31B_3 C32B_3 C33B_3 -2.7(10)
C40B_3 C31B_3 C32B_3 C33B_3 175.2(8)
O32B_3 C32B_3 C33B_3 C34B_3 179.1(7)
C31B_3 C32B_3 C33B_3 C34B_3 3.0(13)
O32B_3 C32B_3 C33B_3 C41B_3 4.2(15)
C31B_3 C32B_3 C33B_3 C41B_3 -172.0(9)
C32B_3 C33B_3 C34B_3 C35B_3 0.0(14)
C41B_3 C33B_3 C34B_3 C35B_3 175.1(9)
C33B_3 C34B_3 C35B_3 C36B_3 -3.5(12)
C40B_3 C31B_3 C36B_3 C35B_3 -178.6(7)
C32B_3 C31B_3 C36B_3 C35B_3 -0.8(12)
C40B_3 C31B_3 C36B_3 C37B_3 0.0(13)
C32B_3 C31B_3 C36B_3 C37B_3 177.8(7)
C34B_3 C35B_3 C36B_3 C31B_3 3.8(13)
C34B_3 C35B_3 C36B_3 C37B_3 -174.7(8)
C31B_3 C36B_3 C37B_3 C38B_3 1.1(15)
C35B_3 C36B_3 C37B_3 C38B_3 179.7(11)
C36B_3 C37B_3 C38B_3 C39B_3 -1(2)
C37B_3 C38B_3 C39B_3 C40B_3 0(2)
C38B_3 C39B_3 C40B_3 C31B_3 0.7(19)
C36B_3 C31B_3 C40B_3 C39B_3 -0.9(13)
C32B_3 C31B_3 C40B_3 C39B_3 -178.7(9)
C32B_3 C33B_3 C41B_3 O42B_3 177.7(10)
C34B_3 C33B_3 C41B_3 O42B_3 2.7(17)
C32B_3 C33B_3 C41B_3 O41B_3 -8.7(17)
C34B_3 C33B_3 C41B_3 O41B_3 176.4(10)
